data_7717330
loop_
_publ_author_name
'Volk, Niklas'
'Garc&#xed;a Alcaraz, Antonio'
'Balasubramaniam, Selvakumar'
'Heumann, Jannik'
'Schnakenburg, Gregor'
'Espinosa Ferao, Arturo'
'Streubel, Rainer'

_publ_section_title
;
 Oxaphosphiranes: isolable phosphorus-containing epoxide rings.
;
_journal_issue 48
_journal_name_full 'Dalton transactions (Cambridge, England : 2003)'
_journal_page_first 19351
_journal_page_last 19359
_journal_paper_doi 10.1039/d4dt02915a
_journal_volume 53
_journal_year 2024
_chemical_absolute_configuration ad
_chemical_formula_moiety 'C28 H19 F6 O P'
_chemical_formula_sum 'C28 H19 F6 O P'
_chemical_formula_weight 516.40
_chemical_name_systematic NV-506
_space_group_crystal_system orthorhombic
_space_group_IT_number 19
_space_group_name_Hall 'P 2ac 2ab'
_space_group_name_H-M_alt 'P 21 21 21'
_atom_sites_solution_hydrogens geom
_audit_creation_date 2021-06-28
_audit_creation_method
;
Olex2 1.2
(compiled 2018.05.29 svn.r3508 for OlexSys, GUI svn.r5506)
;
_audit_update_record
;
2024-09-05 deposited with the CCDC.	2024-10-23 downloaded from the CCDC.
;
_cell_angle_alpha 90
_cell_angle_beta 90
_cell_angle_gamma 90
_cell_formula_units_Z 4
_cell_length_a 7.5272(4)
_cell_length_b 15.9910(7)
_cell_length_c 19.2662(8)
_cell_measurement_reflns_used 4302
_cell_measurement_temperature 123
_cell_measurement_theta_max 29.34
_cell_measurement_theta_min 2.76
_cell_volume 2319.02(19)
_computing_molecular_graphics 'Olex2 (Dolomanov et al., 2009)'
_computing_publication_material 'Olex2 (Dolomanov et al., 2009)'
_computing_structure_refinement 'XL (Sheldrick, 2008)'
_computing_structure_solution 'SHELXT 2014/5 (Sheldrick, 2014)'
_diffrn_ambient_temperature 123
_diffrn_detector 'image plate (34 cm diameter)'
_diffrn_detector_area_resol_mean 6.67
_diffrn_detector_type STOE
_diffrn_measured_fraction_theta_full 0.993
_diffrn_measured_fraction_theta_max 0.995
_diffrn_measurement_device '2-circle goniometer'
_diffrn_measurement_device_type 'STOE IPDS-2T'
_diffrn_measurement_method 'rotation method'
_diffrn_radiation_collimation '0.5 mm diameter, monocapillary'
_diffrn_radiation_monochromator 'plane graphite'
_diffrn_radiation_polarisn_norm 0
_diffrn_radiation_type MoK\a
_diffrn_radiation_wavelength 0.71073
_diffrn_reflns_av_R_equivalents 0.0548
_diffrn_reflns_av_unetI/netI 0.0820
_diffrn_reflns_Laue_measured_fraction_full 0.993
_diffrn_reflns_Laue_measured_fraction_max 0.995
_diffrn_reflns_limit_h_max 9
_diffrn_reflns_limit_h_min -6
_diffrn_reflns_limit_k_max 21
_diffrn_reflns_limit_k_min -18
_diffrn_reflns_limit_l_max 25
_diffrn_reflns_limit_l_min -22
_diffrn_reflns_number 8382
_diffrn_reflns_point_group_measured_fraction_full 0.996
_diffrn_reflns_point_group_measured_fraction_max 0.997
_diffrn_reflns_theta_full 25.242
_diffrn_reflns_theta_max 27.999
_diffrn_reflns_theta_min 2.758
_diffrn_source 'sealed X-ray tube, 12 x 0.4 mm long-fine focus'
_diffrn_source_current 40
_diffrn_source_power 2.00
_diffrn_source_voltage 50
_exptl_absorpt_coefficient_mu 0.187
_exptl_absorpt_correction_T_max 0.9324
_exptl_absorpt_correction_T_min 0.4389
_exptl_absorpt_correction_type integration
_exptl_absorpt_process_details
;
STOE LANA, absorption correction by scaling of reflection intensities.
J. Koziskova, F. Hahn, J. Richter, J. Kozisek, "Comparison of different
absorption corrections on the model structure of tetrakis(\m~2~-acetato)-
diaqua-di-copper(II)", Acta Chimica Slovaca, vol. 9, no. 2, 2016, pp. 136 - 140.
Afterwards a spherical absorption correction was performed within STOE LANA.
;
_exptl_crystal_colour 'clear colourless'
_exptl_crystal_colour_lustre clear
_exptl_crystal_colour_primary colourless
_exptl_crystal_density_diffrn 1.479
_exptl_crystal_description block
_exptl_crystal_F_000 1056
_exptl_crystal_size_max 0.27
_exptl_crystal_size_mid 0.25
_exptl_crystal_size_min 0.21
_refine_diff_density_max 0.731
_refine_diff_density_min -0.477
_refine_diff_density_rms 0.072
_refine_ls_abs_structure_details
;
 Refined as an inversion twin.
;
_refine_ls_abs_structure_Flack 0.00(18)
_refine_ls_extinction_method none
_refine_ls_goodness_of_fit_ref 0.960
_refine_ls_hydrogen_treatment constr
_refine_ls_matrix_type full
_refine_ls_number_parameters 326
_refine_ls_number_reflns 5556
_refine_ls_number_restraints 12
_refine_ls_restrained_S_all 1.051
_refine_ls_R_factor_all 0.0699
_refine_ls_R_factor_gt 0.0535
_refine_ls_shift/su_max 0.004
_refine_ls_shift/su_mean 0.000
_refine_ls_structure_factor_coef Fsqd
_refine_ls_weighting_details 'w=1/[\s^2^(Fo^2^)+(0.0815P)^2^] where P=(Fo^2^+2Fc^2^)/3'
_refine_ls_weighting_scheme calc
_refine_ls_wR_factor_gt 0.1303
_refine_ls_wR_factor_ref 0.1351
_reflns_Friedel_coverage 0.766
_reflns_Friedel_fraction_full 1.000
_reflns_Friedel_fraction_max 1.000
_reflns_number_gt 4268
_reflns_number_total 5556
_reflns_threshold_expression 'I > 2\s(I)'
_cod_data_source_file d4dt02915a2.cif
_cod_data_source_block 4b
_cod_depositor_comments 'Adding full bibliography for 7717326--7717330.cif.'
_cod_database_code 7717330
_shelx_shelxl_version_number 2017/1
_shelx_space_group_comment
;
The symmetry employed for this shelxl refinement is uniquely defined
by the following loop, which should always be used as a source of
symmetry information in preference to the above space-group names.
They are only intended as comments.
;
_shelx_estimated_absorpt_t_max 0.962
_shelx_estimated_absorpt_t_min 0.951
_olex2_refinement_description
;
1. Twinned data refinement
 Scales: 1.00(18)
 -0.00(18)
2. Fixed Uiso
 At 1.2 times of:
  All C(H) groups
3. Uiso/Uaniso restraints and constraints
Uanis(F5) \\sim Ueq, Uanis(F6) \\sim Ueq: with sigma of 0.001 and sigma for
terminal atoms of 0.002
4.a Ternary CH refined with riding coordinates:
 C1(H1)
4.b Aromatic/amide H refined with riding coordinates:
 C3(H3), C5(H5), C7(H7), C12(H12), C13(H13), C14(H14), C15(H15), C16(H16),
 C18(H18), C19(H19), C20(H20), C21(H21), C22(H22), C24(H24), C25(H25), C26(H26),
  C27(H27), C28(H28)
;
_olex2_submission_special_instructions 'No special instructions were received'

loop_
_space_group_symop_operation_xyz
'x, y, z'
'-x+1/2, -y, z+1/2'
'x+1/2, -y+1/2, -z'
'-x, y+1/2, -z+1/2'

loop_
_atom_site_label
_atom_site_type_symbol
_atom_site_fract_x
_atom_site_fract_y
_atom_site_fract_z
_atom_site_U_iso_or_equiv
_atom_site_adp_type
_atom_site_occupancy
_atom_site_site_symmetry_order
_atom_site_calc_flag
_atom_site_refinement_flags_posn
_atom_site_refinement_flags_adp
_atom_site_refinement_flags_occupancy
_atom_site_disorder_assembly
_atom_site_disorder_group
P P 0.57131(14) 0.67126(6) 0.78545(5) 0.0136(2) Uani 1 1 d . . . . .
F1 F 1.3183(5) 0.4773(2) 0.86068(15) 0.0495(10) Uani 1 1 d . . . . .
F2 F 1.2626(5) 0.44246(19) 0.96552(16) 0.0373(8) Uani 1 1 d . . . . .
F3 F 1.4185(5) 0.5506(2) 0.9456(2) 0.0497(9) Uani 1 1 d . . . . .
F4 F 0.7538(5) 0.5890(2) 1.08843(17) 0.0484(9) Uani 1 1 d . . . . .
F5 F 0.9089(6) 0.6985(2) 1.09159(16) 0.0514(9) Uani 1 1 d . U . . .
F6 F 0.6505(6) 0.6998(3) 1.04365(18) 0.0612(11) Uani 1 1 d . U . . .
O O 0.7213(4) 0.74780(17) 0.79771(14) 0.0172(6) Uani 1 1 d . . . . .
C1 C 0.8123(5) 0.6676(3) 0.7919(2) 0.0155(7) Uani 1 1 d . . . . .
H1 H 0.880493 0.656581 0.748302 0.019 Uiso 1 1 calc R . . . .
C2 C 0.8917(6) 0.6384(3) 0.8582(2) 0.0152(8) Uani 1 1 d . . . . .
C3 C 1.0433(6) 0.5882(2) 0.8587(2) 0.0156(8) Uani 1 1 d . . . . .
H3 H 1.099558 0.573413 0.816328 0.019 Uiso 1 1 calc R . . . .
C4 C 1.1116(6) 0.5600(3) 0.9216(2) 0.0170(8) Uani 1 1 d . . . . .
C5 C 1.0338(6) 0.5816(3) 0.9843(2) 0.0203(9) Uani 1 1 d . . . . .
H5 H 1.082389 0.562553 1.026971 0.024 Uiso 1 1 calc R . . . .
C6 C 0.8822(6) 0.6321(3) 0.9834(2) 0.0190(9) Uani 1 1 d . . . . .
C7 C 0.8135(6) 0.6612(3) 0.92105(19) 0.0175(8) Uani 1 1 d . . . . .
H7 H 0.712569 0.696868 0.921179 0.021 Uiso 1 1 calc R . . . .
C8 C 1.2777(7) 0.5073(3) 0.9233(2) 0.0254(10) Uani 1 1 d . . . . .
C9 C 0.7984(7) 0.6556(3) 1.0510(2) 0.0279(11) Uani 1 1 d . . . . .
C10 C 0.4983(5) 0.6824(2) 0.69057(19) 0.0118(7) Uani 1 1 d . . . . .
C11 C 0.6483(6) 0.6911(2) 0.63719(19) 0.0138(8) Uani 1 1 d . . . . .
C12 C 0.6603(6) 0.6358(3) 0.5809(2) 0.0178(8) Uani 1 1 d . . . . .
H12 H 0.576563 0.591747 0.576276 0.021 Uiso 1 1 calc R . . . .
C13 C 0.7959(7) 0.6454(3) 0.5315(2) 0.0238(10) Uani 1 1 d . . . . .
H13 H 0.805115 0.606691 0.494227 0.029 Uiso 1 1 calc R . . . .
C14 C 0.9150(7) 0.7100(3) 0.5364(2) 0.0245(9) Uani 1 1 d . . . . .
H14 H 1.004258 0.716919 0.501993 0.029 Uiso 1 1 calc R . . . .
C15 C 0.9047(6) 0.7651(3) 0.5917(2) 0.0195(9) Uani 1 1 d . . . . .
H15 H 0.988755 0.809164 0.595604 0.023 Uiso 1 1 calc R . . . .
C16 C 0.7720(6) 0.7564(3) 0.6415(2) 0.0154(8) Uani 1 1 d . . . . .
H16 H 0.765252 0.795048 0.678854 0.019 Uiso 1 1 calc R . . . .
C17 C 0.3759(5) 0.7592(2) 0.69637(19) 0.0121(8) Uani 1 1 d . . . . .
C18 C 0.3952(5) 0.8309(3) 0.65581(19) 0.0154(8) Uani 1 1 d . . . . .
H18 H 0.483822 0.832584 0.620734 0.018 Uiso 1 1 calc R . . . .
C19 C 0.2860(6) 0.9000(3) 0.6662(2) 0.0189(9) Uani 1 1 d . . . . .
H19 H 0.302143 0.948836 0.638816 0.023 Uiso 1 1 calc R . . . .
C20 C 0.1523(6) 0.8980(3) 0.7169(2) 0.0211(9) Uani 1 1 d . . . . .
H20 H 0.077208 0.945028 0.723835 0.025 Uiso 1 1 calc R . . . .
C21 C 0.1314(6) 0.8271(3) 0.7563(2) 0.0189(8) Uani 1 1 d . . . . .
H21 H 0.041589 0.825285 0.790965 0.023 Uiso 1 1 calc R . . . .
C22 C 0.2401(6) 0.7582(3) 0.7461(2) 0.0161(8) Uani 1 1 d . . . . .
H22 H 0.222120 0.709418 0.773275 0.019 Uiso 1 1 calc R . . . .
C23 C 0.3922(5) 0.6014(2) 0.67968(18) 0.0130(8) Uani 1 1 d . . . . .
C24 C 0.4655(6) 0.5252(3) 0.7007(2) 0.0183(9) Uani 1 1 d . . . . .
H24 H 0.576785 0.524758 0.724029 0.022 Uiso 1 1 calc R . . . .
C25 C 0.3783(7) 0.4504(3) 0.6882(2) 0.0236(10) Uani 1 1 d . . . . .
H25 H 0.430255 0.398987 0.702385 0.028 Uiso 1 1 calc R . . . .
C26 C 0.2150(7) 0.4507(3) 0.6547(2) 0.0242(10) Uani 1 1 d . . . . .
H26 H 0.154503 0.399601 0.646021 0.029 Uiso 1 1 calc R . . . .
C27 C 0.1409(7) 0.5258(3) 0.6341(3) 0.0255(10) Uani 1 1 d . . . . .
H27 H 0.029759 0.526089 0.610731 0.031 Uiso 1 1 calc R . . . .
C28 C 0.2273(6) 0.6009(3) 0.6472(2) 0.0191(9) Uani 1 1 d . . . . .
H28 H 0.173459 0.652190 0.633908 0.023 Uiso 1 1 calc R . . . .

loop_
_atom_site_aniso_label
_atom_site_aniso_U_11
_atom_site_aniso_U_22
_atom_site_aniso_U_33
_atom_site_aniso_U_23
_atom_site_aniso_U_13
_atom_site_aniso_U_12
P 0.0109(5) 0.0172(5) 0.0126(4) 0.0008(4) -0.0007(4) 0.0004(4)
F1 0.051(2) 0.068(2) 0.0292(15) 0.0027(15) 0.0060(15) 0.0446(19)
F2 0.044(2) 0.0290(15) 0.0392(16) 0.0121(13) -0.0002(14) 0.0167(14)
F3 0.0145(15) 0.050(2) 0.085(2) 0.0067(18) -0.0107(17) 0.0016(16)
F4 0.057(3) 0.053(2) 0.0350(15) 0.0014(15) 0.0212(16) -0.0060(18)
F5 0.060(2) 0.0599(18) 0.0348(14) -0.0199(13) 0.0044(14) -0.0132(16)
F6 0.060(2) 0.087(2) 0.0364(14) -0.0017(15) 0.0056(15) 0.0461(17)
O 0.0184(16) 0.0135(13) 0.0197(13) -0.0010(11) -0.0034(12) 0.0005(12)
C1 0.0134(18) 0.0166(18) 0.0164(16) -0.0012(16) -0.0041(15) 0.0014(17)
C2 0.013(2) 0.0168(18) 0.0154(17) -0.0004(15) -0.0033(15) -0.0019(16)
C3 0.015(2) 0.017(2) 0.0155(17) -0.0010(15) 0.0008(15) -0.0015(15)
C4 0.014(2) 0.0158(19) 0.0209(18) 0.0008(16) -0.0010(16) 0.0014(16)
C5 0.022(2) 0.024(2) 0.0149(18) 0.0016(15) -0.0032(16) 0.0014(18)
C6 0.020(2) 0.021(2) 0.0163(18) -0.0013(16) -0.0015(16) 0.0025(17)
C7 0.016(2) 0.021(2) 0.0157(16) -0.0014(16) -0.0008(16) 0.0022(17)
C8 0.019(3) 0.032(3) 0.025(2) 0.0034(19) -0.0036(19) 0.007(2)
C9 0.029(3) 0.039(3) 0.0157(18) -0.0043(18) -0.0037(19) 0.012(2)
C10 0.0094(18) 0.0111(19) 0.0149(16) -0.0003(14) 0.0016(14) 0.0002(14)
C11 0.0095(18) 0.0169(19) 0.0151(16) 0.0042(14) -0.0001(15) 0.0009(14)
C12 0.017(2) 0.0172(19) 0.0196(18) 0.0023(16) 0.0060(17) -0.0019(16)
C13 0.027(3) 0.026(2) 0.0181(19) -0.0038(17) 0.0088(19) -0.0006(19)
C14 0.018(2) 0.034(2) 0.021(2) 0.0045(18) 0.0056(19) 0.002(2)
C15 0.013(2) 0.025(2) 0.0204(18) 0.0057(16) 0.0012(16) -0.0028(17)
C16 0.011(2) 0.018(2) 0.0165(17) -0.0004(15) 0.0017(15) 0.0004(16)
C17 0.0092(18) 0.0138(18) 0.0135(16) -0.0035(13) -0.0012(14) 0.0006(14)
C18 0.014(2) 0.0149(18) 0.0168(16) -0.0001(15) 0.0015(14) 0.0006(17)
C19 0.016(2) 0.0139(19) 0.0269(19) 0.0016(16) -0.0008(17) -0.0026(17)
C20 0.017(2) 0.017(2) 0.029(2) -0.0078(18) -0.0005(19) 0.0048(16)
C21 0.0119(19) 0.023(2) 0.0212(18) -0.0030(17) 0.0019(15) 0.0022(18)
C22 0.013(2) 0.017(2) 0.0187(18) 0.0003(16) 0.0026(16) -0.0011(16)
C23 0.013(2) 0.0147(19) 0.0114(15) -0.0001(14) 0.0035(13) -0.0017(15)
C24 0.022(2) 0.017(2) 0.0162(18) 0.0011(15) 0.0010(16) -0.0003(17)
C25 0.036(3) 0.0121(19) 0.0223(19) 0.0011(16) 0.0066(19) -0.0001(19)
C26 0.028(3) 0.018(2) 0.026(2) -0.0026(17) 0.008(2) -0.012(2)
C27 0.014(2) 0.029(2) 0.033(2) -0.006(2) 0.0012(19) -0.0067(19)
C28 0.014(2) 0.018(2) 0.0254(19) -0.0005(17) 0.0002(16) -0.0008(17)

loop_
_atom_type_symbol
_atom_type_description
_atom_type_scat_dispersion_real
_atom_type_scat_dispersion_imag
_atom_type_scat_source
C C 0.0033 0.0016 'International Tables Vol C Tables 4.2.6.8 and 6.1.1.4'
H H 0.0000 0.0000 'International Tables Vol C Tables 4.2.6.8 and 6.1.1.4'
F F 0.0171 0.0103 'International Tables Vol C Tables 4.2.6.8 and 6.1.1.4'
O O 0.0106 0.0060 'International Tables Vol C Tables 4.2.6.8 and 6.1.1.4'
P P 0.1023 0.0942 'International Tables Vol C Tables 4.2.6.8 and 6.1.1.4'

loop_
_geom_angle_atom_site_label_1
_geom_angle_atom_site_label_2
_geom_angle_atom_site_label_3
_geom_angle
_geom_angle_site_symmetry_1
_geom_angle_site_symmetry_3
_geom_angle_publ_flag
O P C1 49.04(16) . . ?
O P C10 104.99(16) . . ?
C1 P C10 110.74(18) . . ?
C1 O P 70.4(2) . . ?
O C1 P 60.57(19) . . ?
O C1 C2 113.5(3) . . ?
C2 C1 P 118.0(3) . . ?
C3 C2 C1 121.0(4) . . ?
C3 C2 C7 119.3(4) . . ?
C7 C2 C1 119.6(4) . . ?
C4 C3 C2 119.6(4) . . ?
C3 C4 C8 120.5(4) . . ?
C5 C4 C3 121.5(4) . . ?
C5 C4 C8 118.0(4) . . ?
C4 C5 C6 118.5(4) . . ?
C5 C6 C9 118.5(4) . . ?
C7 C6 C5 120.6(4) . . ?
C7 C6 C9 120.9(4) . . ?
C6 C7 C2 120.4(4) . . ?
F1 C8 F3 107.2(4) . . ?
F1 C8 C4 111.8(4) . . ?
F2 C8 F1 107.1(4) . . ?
F2 C8 F3 106.1(4) . . ?
F2 C8 C4 112.3(4) . . ?
F3 C8 C4 112.0(4) . . ?
F4 C9 F5 104.5(4) . . ?
F4 C9 C6 112.2(4) . . ?
F5 C9 C6 112.2(5) . . ?
F6 C9 F4 105.8(5) . . ?
F6 C9 F5 108.2(4) . . ?
F6 C9 C6 113.3(4) . . ?
C11 C10 P 115.9(3) . . ?
C11 C10 C17 114.7(3) . . ?
C11 C10 C23 111.5(3) . . ?
C17 C10 P 100.2(2) . . ?
C23 C10 P 101.6(2) . . ?
C23 C10 C17 111.8(3) . . ?
C12 C11 C10 120.6(4) . . ?
C16 C11 C10 121.1(3) . . ?
C16 C11 C12 118.2(4) . . ?
C11 C12 C13 120.2(4) . . ?
C14 C13 C12 120.7(4) . . ?
C13 C14 C15 119.7(4) . . ?
C14 C15 C16 120.5(4) . . ?
C15 C16 C11 120.7(4) . . ?
C18 C17 C10 123.5(3) . . ?
C18 C17 C22 117.9(4) . . ?
C22 C17 C10 118.6(3) . . ?
C19 C18 C17 120.7(4) . . ?
C18 C19 C20 120.4(4) . . ?
C21 C20 C19 119.1(4) . . ?
C20 C21 C22 120.6(4) . . ?
C21 C22 C17 121.3(4) . . ?
C24 C23 C10 119.4(4) . . ?
C28 C23 C10 122.0(4) . . ?
C28 C23 C24 118.6(4) . . ?
C25 C24 C23 121.0(4) . . ?
C24 C25 C26 119.8(4) . . ?
C27 C26 C25 119.6(4) . . ?
C26 C27 C28 120.7(5) . . ?
C27 C28 C23 120.3(4) . . ?

loop_
_geom_bond_atom_site_label_1
_geom_bond_atom_site_label_2
_geom_bond_distance
_geom_bond_site_symmetry_2
_geom_bond_publ_flag
P O 1.682(3) . ?
P C1 1.819(4) . ?
P C10 1.917(4) . ?
F1 C8 1.334(6) . ?
F2 C8 1.323(6) . ?
F3 C8 1.337(6) . ?
F4 C9 1.330(6) . ?
F5 C9 1.332(6) . ?
F6 C9 1.326(6) . ?
O C1 1.458(5) . ?
C1 C2 1.486(5) . ?
C2 C3 1.394(6) . ?
C2 C7 1.395(5) . ?
C3 C4 1.391(6) . ?
C4 C5 1.387(6) . ?
C4 C8 1.509(6) . ?
C5 C6 1.398(6) . ?
C6 C7 1.387(5) . ?
C6 C9 1.495(6) . ?
C10 C11 1.534(5) . ?
C10 C17 1.538(5) . ?
C10 C23 1.537(5) . ?
C11 C12 1.402(6) . ?
C11 C16 1.400(6) . ?
C12 C13 1.405(6) . ?
C13 C14 1.371(7) . ?
C14 C15 1.384(6) . ?
C15 C16 1.393(6) . ?
C17 C18 1.396(6) . ?
C17 C22 1.400(6) . ?
C18 C19 1.392(6) . ?
C19 C20 1.403(6) . ?
C20 C21 1.374(6) . ?
C21 C22 1.387(6) . ?
C23 C24 1.397(6) . ?
C23 C28 1.390(6) . ?
C24 C25 1.387(6) . ?
C25 C26 1.388(7) . ?
C26 C27 1.383(7) . ?
C27 C28 1.388(6) . ?

loop_
_geom_torsion_atom_site_label_1
_geom_torsion_atom_site_label_2
_geom_torsion_atom_site_label_3
_geom_torsion_atom_site_label_4
_geom_torsion
_geom_torsion_site_symmetry_1
_geom_torsion_site_symmetry_2
_geom_torsion_site_symmetry_3
_geom_torsion_site_symmetry_4
_geom_torsion_publ_flag
P O C1 C2 -110.1(3) . . . . ?
P C1 C2 C3 141.6(4) . . . . ?
P C1 C2 C7 -38.2(5) . . . . ?
P C10 C11 C12 124.4(4) . . . . ?
P C10 C11 C16 -58.4(4) . . . . ?
P C10 C17 C18 126.1(3) . . . . ?
P C10 C17 C22 -52.3(4) . . . . ?
P C10 C23 C24 -48.1(4) . . . . ?
P C10 C23 C28 134.1(3) . . . . ?
O P C1 C2 102.6(4) . . . . ?
O C1 C2 C3 -150.5(4) . . . . ?
O C1 C2 C7 29.7(5) . . . . ?
C1 C2 C3 C4 -178.2(4) . . . . ?
C1 C2 C7 C6 177.7(4) . . . . ?
C2 C3 C4 C5 -0.9(6) . . . . ?
C2 C3 C4 C8 -178.6(4) . . . . ?
C3 C2 C7 C6 -2.1(6) . . . . ?
C3 C4 C5 C6 0.7(7) . . . . ?
C3 C4 C8 F1 -14.7(6) . . . . ?
C3 C4 C8 F2 -135.1(4) . . . . ?
C3 C4 C8 F3 105.6(5) . . . . ?
C4 C5 C6 C7 -1.2(7) . . . . ?
C4 C5 C6 C9 -179.9(4) . . . . ?
C5 C4 C8 F1 167.5(4) . . . . ?
C5 C4 C8 F2 47.1(6) . . . . ?
C5 C4 C8 F3 -72.2(6) . . . . ?
C5 C6 C7 C2 1.9(7) . . . . ?
C5 C6 C9 F4 -56.9(6) . . . . ?
C5 C6 C9 F5 60.5(6) . . . . ?
C5 C6 C9 F6 -176.6(4) . . . . ?
C7 C2 C3 C4 1.6(6) . . . . ?
C7 C6 C9 F4 124.5(5) . . . . ?
C7 C6 C9 F5 -118.1(5) . . . . ?
C7 C6 C9 F6 4.8(7) . . . . ?
C8 C4 C5 C6 178.5(4) . . . . ?
C9 C6 C7 C2 -179.5(4) . . . . ?
C10 P O C1 -104.7(2) . . . . ?
C10 P C1 O 92.2(2) . . . . ?
C10 P C1 C2 -165.2(3) . . . . ?
C10 C11 C12 C13 178.6(4) . . . . ?
C10 C11 C16 C15 -178.2(4) . . . . ?
C10 C17 C18 C19 -176.5(4) . . . . ?
C10 C17 C22 C21 176.6(4) . . . . ?
C10 C23 C24 C25 -176.3(4) . . . . ?
C10 C23 C28 C27 175.6(4) . . . . ?
C11 C10 C17 C18 1.3(5) . . . . ?
C11 C10 C17 C22 -177.1(4) . . . . ?
C11 C10 C23 C24 75.9(4) . . . . ?
C11 C10 C23 C28 -101.8(4) . . . . ?
C11 C12 C13 C14 -1.8(7) . . . . ?
C12 C11 C16 C15 -0.9(6) . . . . ?
C12 C13 C14 C15 1.8(7) . . . . ?
C13 C14 C15 C16 -1.3(7) . . . . ?
C14 C15 C16 C11 0.9(6) . . . . ?
C16 C11 C12 C13 1.3(6) . . . . ?
C17 C10 C11 C12 -119.5(4) . . . . ?
C17 C10 C11 C16 57.7(5) . . . . ?
C17 C10 C23 C24 -154.2(3) . . . . ?
C17 C10 C23 C28 28.1(5) . . . . ?
C17 C18 C19 C20 -1.2(6) . . . . ?
C18 C17 C22 C21 -1.9(6) . . . . ?
C18 C19 C20 C21 0.4(7) . . . . ?
C19 C20 C21 C22 -0.4(7) . . . . ?
C20 C21 C22 C17 1.2(7) . . . . ?
C22 C17 C18 C19 1.9(6) . . . . ?
C23 C10 C11 C12 8.9(5) . . . . ?
C23 C10 C11 C16 -173.9(4) . . . . ?
C23 C10 C17 C18 -127.0(4) . . . . ?
C23 C10 C17 C22 54.6(5) . . . . ?
C23 C24 C25 C26 -0.6(6) . . . . ?
C24 C23 C28 C27 -2.1(6) . . . . ?
C24 C25 C26 C27 0.1(7) . . . . ?
C25 C26 C27 C28 -0.7(7) . . . . ?
C26 C27 C28 C23 1.7(7) . . . . ?
C28 C23 C24 C25 1.6(6) . . . . ?

loop_
_twin_individual_id
_twin_individual_mass_fraction_refined
1 1.00(18)
2 -0.00(18)
